data_4344175
loop_
_publ_author_name
'Higashino, Toshiki'
'Jeannin, Olivier'
'Kawamoto, Tadashi'
'Lorcy, Dominique'
'Mori, Takehiko'
'Fourmigu\'e, Marc'

_publ_section_title
;
 A Single-Component Conductor Based on a Radical Gold Dithiolene Complex
 with Alkyl-Substituted Thiophene-2,3-dithiolate Ligand.
;
_journal_issue 20
_journal_name_full 'Inorganic chemistry'
_journal_page_first 9908
_journal_page_last 9913
_journal_paper_doi 10.1021/acs.inorgchem.5b01678
_journal_volume 54
_journal_year 2015
_chemical_formula_moiety 'C14 H16 Au S6'
_chemical_formula_sum 'C14 H16 Au S6'
_chemical_formula_weight 573.61
_chemical_name_common
;
bis(4-ethyl-5-methylthiophene-2,3-dithiolate)gold
;
_chemical_name_systematic
; 
 ? 
;
_space_group_IT_number 2
_symmetry_cell_setting triclinic
_symmetry_Int_Tables_number 2
_symmetry_space_group_name_Hall '-P 1'
_symmetry_space_group_name_H-M 'P -1'
_atom_sites_solution_hydrogens geom
_atom_sites_solution_primary direct
_atom_sites_solution_secondary difmap
_cell_angle_alpha 96.6635(18)
_cell_angle_beta 97.3421(19)
_cell_angle_gamma 109.1703(17)
_cell_formula_units_Z 1
_cell_length_a 6.08222(17)
_cell_length_b 7.4498(2)
_cell_length_c 10.5245(3)
_cell_measurement_reflns_used 4627
_cell_measurement_temperature 293
_cell_measurement_theta_max 68.14
_cell_measurement_theta_min 4.29
_cell_volume 440.34(2)
_computing_cell_refinement 'RAPID AUTO'
_computing_data_collection 'RAPID AUTO (Rigaku, ????)'
_computing_data_reduction 'RAPID AUTO'
_computing_molecular_graphics 'CrystalStructure 4.0'
_computing_publication_material 'CrystalStructure 4.0 (Rigaku, 2010)'
_computing_structure_refinement 'SHELXL97 (Sheldrick, 2008)'
_computing_structure_solution 'Il Milione (Burla, et al., 2007)'
_diffrn_ambient_temperature 293
_diffrn_detector_area_resol_mean 10.000
_diffrn_measured_fraction_theta_full 0.983
_diffrn_measured_fraction_theta_max 0.983
_diffrn_measurement_device_type 'Rigaku R-AXIS RAPID'
_diffrn_measurement_method \w
_diffrn_radiation_type 'Cu K\a'
_diffrn_radiation_wavelength 1.54187
_diffrn_reflns_av_R_equivalents 0.1561
_diffrn_reflns_limit_h_max 7
_diffrn_reflns_limit_h_min -7
_diffrn_reflns_limit_k_max 8
_diffrn_reflns_limit_k_min -8
_diffrn_reflns_limit_l_max 12
_diffrn_reflns_limit_l_min -12
_diffrn_reflns_number 5133
_diffrn_reflns_theta_full 68.14
_diffrn_reflns_theta_max 68.14
_diffrn_standards_number 0
_exptl_absorpt_coefficient_mu 21.984
_exptl_absorpt_correction_T_max 0.644
_exptl_absorpt_correction_T_min 0.380
_exptl_absorpt_correction_type multi-scan
_exptl_absorpt_process_details 'ABSCOR (Rigaku, 1995)'
_exptl_crystal_colour black
_exptl_crystal_density_diffrn 2.163
_exptl_crystal_density_method 'not measured'
_exptl_crystal_description platelet
_exptl_crystal_F_000 275.00
_exptl_crystal_size_max 0.320
_exptl_crystal_size_mid 0.100
_exptl_crystal_size_min 0.020
_refine_diff_density_max 4.250
_refine_diff_density_min -3.000
_refine_ls_extinction_method none
_refine_ls_goodness_of_fit_ref 1.105
_refine_ls_hydrogen_treatment constr
_refine_ls_number_parameters 97
_refine_ls_number_reflns 1588
_refine_ls_number_restraints 0
_refine_ls_R_factor_gt 0.0716
_refine_ls_shift/su_max 0.000
_refine_ls_structure_factor_coef Fsqd
_refine_ls_weighting_details 'w = 1/[\s^2^(Fo^2^)+(0.0725P)^2^+6.3330P] where P=(Fo^2^+2Fc^2^)/3'
_refine_ls_weighting_scheme calc
_refine_ls_wR_factor_ref 0.1973
_reflns_number_gt 1562
_reflns_number_total 1588
_reflns_threshold_expression F^2^>2.0\s(F^2^)
_cod_data_source_file ic5b01678_si_002.cif
_cod_data_source_block 5b
_cod_depositor_comments 'Adding full bibliography for 4344171--4344175.cif.'
_cod_original_cell_volume 440.34(3)
_cod_database_code 4344175

loop_
_symmetry_equiv_pos_site_id
_symmetry_equiv_pos_as_xyz
1 +X,+Y,+Z
2 -X,-Y,-Z

loop_
_atom_site_label
_atom_site_type_symbol
_atom_site_fract_x
_atom_site_fract_y
_atom_site_fract_z
_atom_site_U_iso_or_equiv
_atom_site_adp_type
_atom_site_occupancy
_atom_site_symmetry_multiplicity
_atom_site_calc_flag
_atom_site_refinement_flags
Au1 Au 0.5000 0.5000 0.5000 0.0343(4) Uani 1.0 2 d .
S1 S 0.7511(8) 0.7554(6) 0.4234(4) 0.0426(9) Uani 1.0 2 d .
S2 S 0.6481(8) 0.2862(6) 0.3962(4) 0.0427(9) Uani 1.0 2 d .
S3 S 1.1176(8) 0.7473(6) 0.2536(4) 0.0435(9) Uani 1.0 2 d .
C1 C 0.896(3) 0.636(3) 0.3367(15) 0.041(4) Uani 1.0 2 d .
C2 C 0.858(4) 0.441(3) 0.3236(14) 0.039(4) Uani 1.0 2 d .
C3 C 1.002(3) 0.379(2) 0.2446(14) 0.035(3) Uani 1.0 2 d .
C4 C 1.148(3) 0.529(3) 0.1988(14) 0.038(4) Uani 1.0 2 d .
C5 C 1.322(4) 0.523(3) 0.1109(18) 0.052(5) Uani 1.0 2 d .
C6 C 0.980(4) 0.172(3) 0.2123(15) 0.044(4) Uani 1.0 2 d .
C7 C 0.785(4) 0.060(3) 0.102(2) 0.065(6) Uani 1.0 2 d .
H5A H 1.2407 0.4404 0.0301 0.0619 Uiso 1.0 2 calc R
H5B H 1.4372 0.4754 0.1515 0.0619 Uiso 1.0 2 calc R
H5C H 1.4009 0.6512 0.0948 0.0619 Uiso 1.0 2 calc R
H6A H 1.1286 0.1663 0.1905 0.0527 Uiso 1.0 2 calc R
H6B H 0.9538 0.1116 0.2886 0.0527 Uiso 1.0 2 calc R
H7A H 0.8127 0.1157 0.0254 0.0778 Uiso 1.0 2 calc R
H7B H 0.6373 0.0624 0.1234 0.0778 Uiso 1.0 2 calc R
H7C H 0.7797 -0.0715 0.0866 0.0778 Uiso 1.0 2 calc R

loop_
_atom_site_aniso_label
_atom_site_aniso_U_11
_atom_site_aniso_U_22
_atom_site_aniso_U_33
_atom_site_aniso_U_12
_atom_site_aniso_U_13
_atom_site_aniso_U_23
Au1 0.0329(6) 0.0364(5) 0.0344(5) 0.0124(4) 0.0125(4) 0.0007(4)
S1 0.045(3) 0.0365(18) 0.048(2) 0.0132(17) 0.0225(18) 0.0034(15)
S2 0.047(3) 0.0397(19) 0.047(2) 0.0179(17) 0.0210(18) 0.0052(16)
S3 0.049(3) 0.0400(19) 0.045(2) 0.0148(17) 0.0210(18) 0.0080(16)
C1 0.050(10) 0.038(8) 0.039(8) 0.018(7) 0.022(7) 0.006(6)
C2 0.050(10) 0.036(8) 0.031(7) 0.012(7) 0.018(7) 0.001(6)
C3 0.030(8) 0.043(8) 0.031(7) 0.012(6) 0.010(6) 0.000(6)
C4 0.036(9) 0.045(8) 0.031(7) 0.013(7) 0.009(6) 0.000(6)
C5 0.047(11) 0.063(11) 0.051(10) 0.021(9) 0.031(9) 0.010(8)
C6 0.047(10) 0.041(8) 0.036(8) 0.010(7) 0.011(7) -0.011(6)
C7 0.061(13) 0.059(11) 0.059(12) 0.014(10) -0.002(10) -0.015(9)

loop_
_atom_type_symbol
_atom_type_description
_atom_type_scat_dispersion_real
_atom_type_scat_dispersion_imag
_atom_type_scat_source
C C 0.0181 0.0091
;
International Tables for Crystallography
(1992, Vol. C, Tables 4.2.6.8 and 6.1.1.4)
;
H H 0.0000 0.0000
;
International Tables for Crystallography
(1992, Vol. C, Table 6.1.1.4)
;
S S 0.3331 0.5567
;
International Tables for Crystallography
(1992, Vol. C, Tables 4.2.6.8 and 6.1.1.4)
;
Au Au -4.4197 7.2980
;
International Tables for Crystallography
(1992, Vol. C, Tables 4.2.6.8 and 6.1.1.4)
;

loop_
_geom_angle_atom_site_label_1
_geom_angle_atom_site_label_2
_geom_angle_atom_site_label_3
_geom_angle
_geom_angle_publ_flag
_geom_angle_site_symmetry_1
_geom_angle_site_symmetry_3
S1 Au1 S1 180.0(3) yes . 2_666
S1 Au1 S2 91.51(16) yes . .
S1 Au1 S2 88.49(16) yes . 2_666
S1 Au1 S2 88.49(16) yes 2_666 .
S1 Au1 S2 91.51(16) yes 2_666 2_666
S2 Au1 S2 180.0(2) yes . 2_666
Au1 S1 C1 99.8(6) yes . .
Au1 S2 C2 100.6(7) yes . .
C1 S3 C4 91.7(8) yes . .
S1 C1 S3 123.9(10) yes . .
S1 C1 C2 125.9(14) yes . .
S3 C1 C2 110.2(15) yes . .
S2 C2 C1 122.3(15) yes . .
S2 C2 C3 123.4(12) yes . .
C1 C2 C3 114.3(15) yes . .
C2 C3 C4 111.5(15) yes . .
C2 C3 C6 123.0(14) yes . .
C4 C3 C6 125.5(16) yes . .
S3 C4 C3 112.3(13) yes . .
S3 C4 C5 119.6(12) yes . .
C3 C4 C5 128.1(17) yes . .
C3 C6 C7 113.4(17) yes . .
C4 C5 H5A 109.470 no . .
C4 C5 H5B 109.471 no . .
C4 C5 H5C 109.471 no . .
H5A C5 H5B 109.475 no . .
H5A C5 H5C 109.467 no . .
H5B C5 H5C 109.474 no . .
C3 C6 H6A 108.896 no . .
C3 C6 H6B 108.896 no . .
C7 C6 H6A 108.895 no . .
C7 C6 H6B 108.898 no . .
H6A C6 H6B 107.731 no . .
C6 C7 H7A 109.470 no . .
C6 C7 H7B 109.471 no . .
C6 C7 H7C 109.470 no . .
H7A C7 H7B 109.469 no . .
H7A C7 H7C 109.473 no . .
H7B C7 H7C 109.474 no . .

loop_
_geom_bond_atom_site_label_1
_geom_bond_atom_site_label_2
_geom_bond_distance
_geom_bond_publ_flag
_geom_bond_site_symmetry_2
Au1 S1 2.316(4) yes .
Au1 S1 2.316(4) yes 2_666
Au1 S2 2.309(5) yes .
Au1 S2 2.309(5) yes 2_666
S1 C1 1.71(2) yes .
S2 C2 1.742(17) yes .
S3 C1 1.734(18) yes .
S3 C4 1.739(18) yes .
C1 C2 1.38(3) yes .
C2 C3 1.43(3) yes .
C3 C4 1.36(2) yes .
C3 C6 1.50(3) yes .
C4 C5 1.50(3) yes .
C6 C7 1.49(3) yes .
C5 H5A 0.960 no .
C5 H5B 0.960 no .
C5 H5C 0.960 no .
C6 H6A 0.970 no .
C6 H6B 0.970 no .
C7 H7A 0.960 no .
C7 H7B 0.960 no .
C7 H7C 0.960 no .

loop_
_geom_contact_atom_site_label_1
_geom_contact_atom_site_label_2
_geom_contact_distance
_geom_contact_publ_flag
_geom_contact_site_symmetry_2
Au1 C1 3.104(18) no 2_666
Au1 C2 3.137(19) no 2_666
S2 C6 3.21(2) no .
C2 C7 3.33(3) no .
C4 C7 3.42(3) no .
C5 C6 3.16(3) no .
Au1 C3 3.576(14) no 1_455
Au1 C3 3.576(14) no 2_766
S2 C1 3.536(17) no 2_766
S3 C6 3.58(2) no 1_565
C1 S2 3.536(17) no 2_766
C3 Au1 3.576(14) no 1_655
C5 C5 3.44(3) no 2_865
C6 S3 3.58(2) no 1_545
S2 H6B 2.8663 no .
S2 H7B 3.1305 no .
S3 H5A 3.4133 no .
S3 H5B 3.4133 no .
S3 H5C 2.7468 no .
C2 H6A 3.3196 no .
C2 H6B 2.7026 no .
C2 H7B 3.1025 no .
C3 H5A 2.8390 no .
C3 H5B 2.8405 no .
C3 H5C 3.3126 no .
C3 H7A 2.6999 no .
C3 H7B 2.6938 no .
C3 H7C 3.3195 no .
C4 H6A 2.6550 no .
C4 H6B 3.2420 no .
C4 H7A 3.2544 no .
C5 H6A 2.8078 no .
C5 H7A 3.4812 no .
C6 H5A 3.1267 no .
C6 H5B 3.1478 no .
C7 H5A 3.4891 no .
H5A H6A 2.7689 no .
H5A H7A 2.9042 no .
H5B H6A 2.5637 no .
H6A H7A 2.3182 no .
H6A H7B 2.8003 no .
H6A H7C 2.3079 no .
H6B H7A 2.8002 no .
H6B H7B 2.3231 no .
H6B H7C 2.3032 no .
S1 H5B 3.2845 no 1_455
S1 H6B 3.1218 no 1_565
S1 H6B 3.1836 no 2_766
S2 H5B 3.3838 no 1_455
S2 H6A 3.3789 no 1_455
S3 H5A 3.3143 no 2_765
S3 H6A 3.2470 no 1_565
S3 H6B 3.1830 no 1_565
S3 H7A 3.2512 no 2_765
S3 H7C 3.2535 no 1_565
C1 H5B 2.9817 no 1_455
C1 H6B 3.5456 no 1_565
C2 H5B 3.0385 no 1_455
C4 H5A 3.2372 no 2_765
C5 H5A 3.1561 no 2_865
C5 H5B 3.2852 no 2_865
C5 H5C 3.3050 no 2_865
C5 H7A 3.4645 no 2_765
C5 H7C 3.4284 no 1_665
C5 H7C 3.5658 no 2_755
C7 H5C 3.1548 no 1_445
C7 H5C 3.5006 no 2_765
C7 H6A 3.5187 no 2_755
C7 H7A 3.4574 no 2_655
C7 H7A 3.4665 no 2_755
C7 H7B 3.0763 no 2_655
C7 H7C 3.4908 no 2_755
H5A S3 3.3143 no 2_765
H5A C4 3.2372 no 2_765
H5A C5 3.1561 no 2_865
H5A H5A 3.3361 no 2_765
H5A H5A 3.1524 no 2_865
H5A H5B 2.8829 no 2_865
H5A H5C 2.9056 no 2_865
H5A H7A 3.5340 no 2_765
H5A H7C 2.8334 no 2_755
H5B S1 3.2845 no 1_655
H5B S2 3.3838 no 1_655
H5B C1 2.9817 no 1_655
H5B C2 3.0385 no 1_655
H5B C5 3.2852 no 2_865
H5B H5A 2.8829 no 2_865
H5B H5B 3.4058 no 2_865
H5B H5C 3.0452 no 2_865
H5B H7C 3.5330 no 1_665
H5B H7C 3.4457 no 2_755
H5C C5 3.3050 no 2_865
H5C C7 3.1548 no 1_665
H5C C7 3.5006 no 2_765
H5C H5A 2.9056 no 2_865
H5C H5B 3.0452 no 2_865
H5C H5C 3.4441 no 2_865
H5C H7A 2.8063 no 2_765
H5C H7B 2.8850 no 1_665
H5C H7B 3.3474 no 2_765
H5C H7C 2.5591 no 1_665
H6A S2 3.3789 no 1_655
H6A S3 3.2470 no 1_545
H6A C7 3.5187 no 2_755
H6A H7A 3.0489 no 2_755
H6A H7B 3.5607 no 1_655
H6A H7C 3.0843 no 2_755
H6B S1 3.1218 no 1_545
H6B S1 3.1836 no 2_766
H6B S3 3.1830 no 1_545
H6B C1 3.5456 no 1_545
H7A S3 3.2512 no 2_765
H7A C5 3.4645 no 2_765
H7A C7 3.4574 no 2_655
H7A C7 3.4665 no 2_755
H7A H5A 3.5340 no 2_765
H7A H5C 2.8063 no 2_765
H7A H6A 3.0489 no 2_755
H7A H7A 3.5618 no 2_655
H7A H7A 3.3351 no 2_755
H7A H7B 2.7819 no 2_655
H7A H7C 3.5390 no 2_655
H7A H7C 2.9723 no 2_755
H7B C7 3.0763 no 2_655
H7B H5C 2.8850 no 1_445
H7B H5C 3.3474 no 2_765
H7B H6A 3.5607 no 1_455
H7B H7A 2.7819 no 2_655
H7B H7B 2.7761 no 2_655
H7B H7C 3.1678 no 2_655
H7C S3 3.2535 no 1_545
H7C C5 3.4284 no 1_445
H7C C5 3.5658 no 2_755
H7C C7 3.4908 no 2_755
H7C H5A 2.8334 no 2_755
H7C H5B 3.5330 no 1_445
H7C H5B 3.4457 no 2_755
H7C H5C 2.5591 no 1_445
H7C H6A 3.0843 no 2_755
H7C H7A 3.5390 no 2_655
H7C H7A 2.9723 no 2_755
H7C H7B 3.1678 no 2_655
H7C H7C 3.3855 no 2_755

loop_
_geom_torsion_atom_site_label_1
_geom_torsion_atom_site_label_2
_geom_torsion_atom_site_label_3
_geom_torsion_atom_site_label_4
_geom_torsion
_geom_torsion_publ_flag
_geom_torsion_site_symmetry_1
_geom_torsion_site_symmetry_3
_geom_torsion_site_symmetry_4
S1 Au1 S2 C2 0.16(19) no . . .
S2 Au1 S1 C1 -0.09(19) no . . .
S1 Au1 S2 C2 179.84(19) no . 2_666 2_666
S2 Au1 S1 C1 179.91(19) no 2_666 . .
S1 Au1 S2 C2 -179.84(19) no 2_666 . .
S2 Au1 S1 C1 -179.91(19) no . 2_666 2_666
S1 Au1 S2 C2 -0.16(19) no 2_666 2_666 2_666
S2 Au1 S1 C1 0.09(19) no 2_666 2_666 2_666
Au1 S1 C1 S3 -179.2(9) no . . .
Au1 S1 C1 C2 -0.0(13) no . . .
Au1 S2 C2 C1 -0.2(12) no . . .
Au1 S2 C2 C3 -179.4(10) no . . .
C1 S3 C4 C3 -1.7(11) no . . .
C1 S3 C4 C5 178.2(11) no . . .
C4 S3 C1 S1 -179.0(11) no . . .
C4 S3 C1 C2 1.7(11) no . . .
S1 C1 C2 S2 0(3) no . . .
S1 C1 C2 C3 179.4(10) no . . .
S3 C1 C2 S2 179.4(9) no . . .
S3 C1 C2 C3 -1.4(17) no . . .
S2 C2 C3 C4 179.3(10) no . . .
S2 C2 C3 C6 2(2) no . . .
C1 C2 C3 C4 0.1(18) no . . .
C1 C2 C3 C6 -177.0(12) no . . .
C2 C3 C4 S3 1.2(16) no . . .
C2 C3 C4 C5 -178.7(13) no . . .
C2 C3 C6 C7 82.0(18) no . . .
C4 C3 C6 C7 -94.6(18) no . . .
C6 C3 C4 S3 178.2(12) no . . .
C6 C3 C4 C5 -2(3) no . . .
